data_2230237
loop_
_publ_author_name
'Keng, Thy Chun'
'Lo, Kong Mun'
'Ng, Seik Weng'

_publ_section_title
;
 (2,2'-Bipyridine-\k^2^<i>N</i>,<i>N</i>')dichloridobis(4-fluorobenzyl)tin(IV)
;
_journal_coeditor_code BT5523
_journal_issue 6
_journal_name_full 'Acta Crystallographica Section E'
_journal_page_first m658
_journal_paper_doi 10.1107/S1600536811015686
_journal_volume 67
_journal_year 2011
_chemical_formula_iupac '[Sn (C7 H6 F)2 Cl2 (C10 H8 N2)]'
_chemical_formula_moiety 'Sn Cl2 (C10 H8 N2) (C7 H6 F)2'
_chemical_formula_sum 'C24 H20 Cl2 F2 N2 Sn'
_chemical_formula_weight 564.01
_chemical_name_systematic
;
(2,2'-Bipyridine-\k^2^<i>N</i>,<i>N</i>')dichloridobis(4-fluorobenzyl)tin(IV)
;
_space_group_IT_number 2
_symmetry_cell_setting triclinic
_symmetry_space_group_name_Hall '-P 1'
_symmetry_space_group_name_H-M 'P -1'
_atom_sites_solution_hydrogens geom
_atom_sites_solution_primary direct
_atom_sites_solution_secondary difmap
_audit_creation_method SHELXL-97
_cell_angle_alpha 89.9539(6)
_cell_angle_beta 82.1008(6)
_cell_angle_gamma 80.2821(7)
_cell_formula_units_Z 4
_cell_length_a 7.49180(10)
_cell_length_b 17.4224(2)
_cell_length_c 18.0040(2)
_cell_measurement_reflns_used 9696
_cell_measurement_temperature 100(2)
_cell_measurement_theta_max 28.21
_cell_measurement_theta_min 2.37
_cell_volume 2293.67(5)
_computing_cell_refinement 'SAINT (Bruker, 2009)'
_computing_data_collection 'APEX2 (Bruker, 2009)'
_computing_data_reduction 'SAINT (Bruker, 2009)'
_computing_molecular_graphics 'X-SEED (Barbour, 2001)'
_computing_publication_material 'publCIF (Westrip, 2010)'
_computing_structure_refinement 'SHELXL97 (Sheldrick, 2008)'
_computing_structure_solution 'SHELXS97 (Sheldrick, 2008)'
_diffrn_ambient_temperature 100(2)
_diffrn_measured_fraction_theta_full 0.993
_diffrn_measured_fraction_theta_max 0.993
_diffrn_measurement_device_type 'Bruker SMART APEX'
_diffrn_measurement_method \w
_diffrn_radiation_monochromator graphite
_diffrn_radiation_source 'fine-focus sealed tube'
_diffrn_radiation_type MoK\a
_diffrn_radiation_wavelength 0.71073
_diffrn_reflns_av_R_equivalents 0.0187
_diffrn_reflns_av_sigmaI/netI 0.0281
_diffrn_reflns_limit_h_max 9
_diffrn_reflns_limit_h_min -9
_diffrn_reflns_limit_k_max 23
_diffrn_reflns_limit_k_min -23
_diffrn_reflns_limit_l_max 23
_diffrn_reflns_limit_l_min -23
_diffrn_reflns_number 23316
_diffrn_reflns_theta_full 28.25
_diffrn_reflns_theta_max 28.25
_diffrn_reflns_theta_min 1.14
_diffrn_standards_decay_% 0
_diffrn_standards_interval_count 0
_diffrn_standards_interval_time 0
_diffrn_standards_number 0
_exptl_absorpt_coefficient_mu 1.377
_exptl_absorpt_correction_T_max 0.7702
_exptl_absorpt_correction_T_min 0.6828
_exptl_absorpt_correction_type multi-scan
_exptl_absorpt_process_details '(SADABS; Sheldrick, 1996)'
_exptl_crystal_colour Colorless
_exptl_crystal_density_diffrn 1.633
_exptl_crystal_density_method 'not measured'
_exptl_crystal_description Block
_exptl_crystal_F_000 1120
_exptl_crystal_size_max 0.30
_exptl_crystal_size_mid 0.25
_exptl_crystal_size_min 0.20
_refine_diff_density_max 0.320
_refine_diff_density_min -0.487
_refine_ls_extinction_method none
_refine_ls_goodness_of_fit_ref 0.951
_refine_ls_hydrogen_treatment constr
_refine_ls_matrix_type full
_refine_ls_number_parameters 559
_refine_ls_number_reflns 11247
_refine_ls_number_restraints 0
_refine_ls_restrained_S_all 0.951
_refine_ls_R_factor_all 0.0367
_refine_ls_R_factor_gt 0.0271
_refine_ls_shift/su_max 0.001
_refine_ls_shift/su_mean 0.001
_refine_ls_structure_factor_coef Fsqd
_refine_ls_weighting_details 'calc w=1/[\s^2^(Fo^2^)+(0.0410P)^2^+0.3811P] where P=(Fo^2^+2Fc^2^)/3'
_refine_ls_weighting_scheme calc
_refine_ls_wR_factor_gt 0.0669
_refine_ls_wR_factor_ref 0.0730
_reflns_number_gt 9206
_reflns_number_total 11247
_reflns_threshold_expression I>2\s(I)
_cod_data_source_file bt5523.cif
_cod_data_source_block I
_cod_database_code 2230237
_cod_database_fobs_code 2230237

loop_
_symmetry_equiv_pos_as_xyz
'x, y, z'
'-x, -y, -z'

loop_
_atom_site_type_symbol
_atom_site_label
_atom_site_fract_x
_atom_site_fract_y
_atom_site_fract_z
_atom_site_U_iso_or_equiv
_atom_site_adp_type
_atom_site_calc_flag
_atom_site_refinement_flags
_atom_site_occupancy
_atom_site_symmetry_multiplicity
_atom_site_disorder_assembly
_atom_site_disorder_group
Sn Sn1 0.50544(2) 0.735187(8) 0.230260(8) 0.03711(5) Uani d . 1 1 . .
Sn Sn2 0.95558(2) 0.252553(9) 0.265678(8) 0.03965(5) Uani d . 1 1 . .
Cl Cl1 0.70071(13) 0.62131(5) 0.15738(4) 0.0813(2) Uani d . 1 1 . .
Cl Cl2 0.41543(9) 0.82926(4) 0.13091(3) 0.05635(16) Uani d . 1 1 . .
Cl Cl3 0.88629(9) 0.13768(4) 0.34283(3) 0.05552(15) Uani d . 1 1 . .
Cl Cl4 0.76762(12) 0.36774(5) 0.33978(4) 0.0748(2) Uani d . 1 1 . .
F F1 0.1293(3) 0.45285(11) 0.42425(11) 0.0887(6) Uani d . 1 1 . .
F F2 0.8851(4) 1.04628(14) 0.09035(16) 0.1353(10) Uani d . 1 1 . .
F F3 1.3292(4) 0.07930(15) 0.56071(12) 0.1202(8) Uani d . 1 1 . .
F F4 0.6648(3) 0.42026(11) -0.04628(10) 0.0934(6) Uani d . 1 1 . .
N N1 0.3390(3) 0.81893(11) 0.32916(11) 0.0502(5) Uani d . 1 1 . .
N N2 0.5312(2) 0.67689(10) 0.34861(10) 0.0397(4) Uani d . 1 1 . .
N N3 1.0714(3) 0.33062(11) 0.16923(11) 0.0453(4) Uani d . 1 1 . .
N N4 1.1539(3) 0.17366(12) 0.17094(11) 0.0504(5) Uani d . 1 1 . .
C C1 0.2597(4) 0.68841(15) 0.22143(14) 0.0532(6) Uani d . 1 1 . .
H H1A 0.1545 0.7318 0.2291 0.064 Uiso calc R 1 1 . .
H H1B 0.2678 0.6677 0.1697 0.064 Uiso calc R 1 1 . .
C C2 0.2205(3) 0.62564(14) 0.27464(13) 0.0467(5) Uani d . 1 1 . .
C C3 0.1175(3) 0.64260(15) 0.34415(15) 0.0550(6) Uani d . 1 1 . .
H H3 0.0664 0.6953 0.3575 0.066 Uiso calc R 1 1 . .
C C4 0.0869(4) 0.58506(17) 0.39477(15) 0.0612(7) Uani d . 1 1 . .
H H4 0.0161 0.5977 0.4425 0.073 Uiso calc R 1 1 . .
C C5 0.1599(4) 0.51010(16) 0.37497(15) 0.0578(7) Uani d . 1 1 . .
C C6 0.2613(5) 0.49040(16) 0.30735(18) 0.0760(9) Uani d . 1 1 . .
H H6 0.3109 0.4375 0.2946 0.091 Uiso calc R 1 1 . .
C C7 0.2911(4) 0.54835(16) 0.25752(16) 0.0687(8) Uani d . 1 1 . .
H H7 0.3622 0.5348 0.2101 0.082 Uiso calc R 1 1 . .
C C8 0.7458(4) 0.78156(17) 0.25003(16) 0.0611(7) Uani d . 1 1 . .
H H8A 0.7338 0.7942 0.3043 0.073 Uiso calc R 1 1 . .
H H8B 0.8531 0.7396 0.2383 0.073 Uiso calc R 1 1 . .
C C9 0.7865(3) 0.85147(15) 0.20819(15) 0.0519(6) Uani d . 1 1 . .
C C10 0.7426(5) 0.92446(19) 0.24093(18) 0.0787(9) Uani d . 1 1 . .
H H10 0.6873 0.9301 0.2918 0.094 Uiso calc R 1 1 . .
C C11 0.7762(6) 0.9900(2) 0.2022(2) 0.0980(12) Uani d . 1 1 . .
H H11 0.7459 1.0400 0.2260 0.118 Uiso calc R 1 1 . .
C C12 0.8530(5) 0.9813(2) 0.1299(2) 0.0823(10) Uani d . 1 1 . .
C C13 0.9025(5) 0.9116(2) 0.09500(19) 0.0855(10) Uani d . 1 1 . .
H H13 0.9601 0.9071 0.0444 0.103 Uiso calc R 1 1 . .
C C14 0.8679(4) 0.84577(18) 0.13439(17) 0.0694(8) Uani d . 1 1 . .
H H14 0.9010 0.7960 0.1101 0.083 Uiso calc R 1 1 . .
C C15 0.2467(5) 0.89001(16) 0.31686(18) 0.0727(9) Uani d . 1 1 . .
H H15 0.2354 0.9047 0.2667 0.087 Uiso calc R 1 1 . .
C C16 0.1684(5) 0.94192(19) 0.3739(2) 0.0924(12) Uani d . 1 1 . .
H H16 0.1038 0.9917 0.3637 0.111 Uiso calc R 1 1 . .
C C17 0.1859(6) 0.9202(2) 0.4455(2) 0.0969(12) Uani d . 1 1 . .
H H17 0.1348 0.9556 0.4860 0.116 Uiso calc R 1 1 . .
C C18 0.2758(4) 0.84816(18) 0.45973(16) 0.0708(8) Uani d . 1 1 . .
H H18 0.2860 0.8328 0.5098 0.085 Uiso calc R 1 1 . .
C C19 0.3521(3) 0.79757(14) 0.40011(13) 0.0464(5) Uani d . 1 1 . .
C C20 0.4493(3) 0.71805(13) 0.41050(12) 0.0410(5) Uani d . 1 1 . .
C C21 0.4536(4) 0.68556(17) 0.48102(14) 0.0590(7) Uani d . 1 1 . .
H H21 0.3958 0.7150 0.5247 0.071 Uiso calc R 1 1 . .
C C22 0.5423(4) 0.61029(17) 0.48685(16) 0.0660(8) Uani d . 1 1 . .
H H22 0.5451 0.5872 0.5346 0.079 Uiso calc R 1 1 . .
C C23 0.6258(4) 0.56920(16) 0.42358(16) 0.0607(7) Uani d . 1 1 . .
H H23 0.6886 0.5174 0.4266 0.073 Uiso calc R 1 1 . .
C C24 0.6177(3) 0.60396(14) 0.35546(14) 0.0506(6) Uani d . 1 1 . .
H H24 0.6758 0.5752 0.3114 0.061 Uiso calc R 1 1 . .
C C25 1.1941(4) 0.26824(16) 0.31589(15) 0.0587(7) Uani d . 1 1 . .
H H25A 1.3020 0.2581 0.2766 0.070 Uiso calc R 1 1 . .
H H25B 1.1789 0.3235 0.3321 0.070 Uiso calc R 1 1 . .
C C26 1.2348(3) 0.21893(15) 0.38120(14) 0.0510(6) Uani d . 1 1 . .
C C27 1.3602(4) 0.15072(18) 0.37264(16) 0.0672(8) Uani d . 1 1 . .
H H27 1.4257 0.1359 0.3244 0.081 Uiso calc R 1 1 . .
C C28 1.3926(5) 0.1037(2) 0.43239(19) 0.0801(10) Uani d . 1 1 . .
H H28 1.4789 0.0567 0.4259 0.096 Uiso calc R 1 1 . .
C C29 1.2988(5) 0.1259(2) 0.50054(18) 0.0755(9) Uani d . 1 1 . .
C C30 1.1762(5) 0.1932(2) 0.51241(16) 0.0791(9) Uani d . 1 1 . .
H H30 1.1141 0.2081 0.5612 0.095 Uiso calc R 1 1 . .
C C31 1.1446(4) 0.23897(17) 0.45204(16) 0.0677(8) Uani d . 1 1 . .
H H31 1.0580 0.2858 0.4594 0.081 Uiso calc R 1 1 . .
C C32 0.7243(4) 0.23876(16) 0.20922(14) 0.0553(6) Uani d . 1 1 . .
H H32A 0.7367 0.1832 0.1944 0.066 Uiso calc R 1 1 . .
H H32B 0.6114 0.2517 0.2457 0.066 Uiso calc R 1 1 . .
C C33 0.7006(3) 0.28644(14) 0.14155(14) 0.0483(5) Uani d . 1 1 . .
C C34 0.6285(4) 0.36510(16) 0.14713(15) 0.0620(7) Uani d . 1 1 . .
H H34 0.5864 0.3886 0.1953 0.074 Uiso calc R 1 1 . .
C C35 0.6163(4) 0.41051(16) 0.08406(16) 0.0659(8) Uani d . 1 1 . .
H H35 0.5678 0.4646 0.0887 0.079 Uiso calc R 1 1 . .
C C36 0.6751(4) 0.37585(16) 0.01597(15) 0.0602(7) Uani d . 1 1 . .
C C37 0.7439(4) 0.29836(17) 0.00684(15) 0.0634(7) Uani d . 1 1 . .
H H37 0.7822 0.2753 -0.0418 0.076 Uiso calc R 1 1 . .
C C38 0.7563(4) 0.25428(15) 0.07055(15) 0.0565(6) Uani d . 1 1 . .
H H38 0.8048 0.2002 0.0651 0.068 Uiso calc R 1 1 . .
C C39 1.0244(4) 0.40825(14) 0.16997(15) 0.0568(6) Uani d . 1 1 . .
H H39 0.9547 0.4338 0.2138 0.068 Uiso calc R 1 1 . .
C C40 1.0734(4) 0.45265(16) 0.10942(17) 0.0675(8) Uani d . 1 1 . .
H H40 1.0400 0.5078 0.1118 0.081 Uiso calc R 1 1 . .
C C41 1.1705(4) 0.41574(18) 0.04632(16) 0.0684(8) Uani d . 1 1 . .
H H41 1.2026 0.4448 0.0033 0.082 Uiso calc R 1 1 . .
C C42 1.2220(4) 0.33607(17) 0.04505(14) 0.0615(7) Uani d . 1 1 . .
H H42 1.2915 0.3099 0.0015 0.074 Uiso calc R 1 1 . .
C C43 1.1722(3) 0.29447(14) 0.10754(12) 0.0445(5) Uani d . 1 1 . .
C C44 1.2293(3) 0.20931(15) 0.11152(13) 0.0504(6) Uani d . 1 1 . .
C C45 1.3588(5) 0.16688(18) 0.05752(17) 0.0768(9) Uani d . 1 1 . .
H H45 1.4105 0.1919 0.0149 0.092 Uiso calc R 1 1 . .
C C46 1.4112(6) 0.0885(2) 0.0664(2) 0.1022(14) Uani d . 1 1 . .
H H46 1.5029 0.0593 0.0308 0.123 Uiso calc R 1 1 . .
C C47 1.3321(5) 0.05250(19) 0.1259(2) 0.0923(12) Uani d . 1 1 . .
H H47 1.3650 -0.0020 0.1318 0.111 Uiso calc R 1 1 . .
C C48 1.2039(4) 0.09654(16) 0.17730(18) 0.0695(8) Uani d . 1 1 . .
H H48 1.1482 0.0715 0.2190 0.083 Uiso calc R 1 1 . .

loop_
_atom_site_aniso_label
_atom_site_aniso_U_11
_atom_site_aniso_U_22
_atom_site_aniso_U_33
_atom_site_aniso_U_12
_atom_site_aniso_U_13
_atom_site_aniso_U_23
Sn1 0.03972(9) 0.03968(8) 0.02985(8) -0.00562(6) 0.00102(6) 0.00565(6)
Sn2 0.04368(9) 0.04088(9) 0.03124(8) -0.00313(6) 0.00079(6) 0.00737(6)
Cl1 0.0935(6) 0.0748(5) 0.0571(4) 0.0165(4) 0.0161(4) -0.0129(4)
Cl2 0.0647(4) 0.0620(4) 0.0439(3) -0.0132(3) -0.0099(3) 0.0221(3)
Cl3 0.0697(4) 0.0543(3) 0.0435(3) -0.0169(3) -0.0033(3) 0.0178(3)
Cl4 0.0879(5) 0.0648(4) 0.0562(4) 0.0099(4) 0.0161(4) -0.0075(3)
F1 0.1091(15) 0.0822(12) 0.0819(13) -0.0388(11) -0.0115(11) 0.0396(10)
F2 0.173(3) 0.0975(17) 0.151(2) -0.0690(17) -0.0228(19) 0.0648(16)
F3 0.1342(19) 0.139(2) 0.0816(14) 0.0054(16) -0.0292(13) 0.0552(14)
F4 0.1475(18) 0.0764(12) 0.0650(11) -0.0204(12) -0.0436(12) 0.0299(9)
N1 0.0623(13) 0.0402(10) 0.0419(11) 0.0024(9) 0.0006(9) 0.0027(9)
N2 0.0425(10) 0.0410(10) 0.0348(9) -0.0058(8) -0.0040(7) 0.0064(8)
N3 0.0476(11) 0.0441(10) 0.0420(10) -0.0070(9) 0.0006(8) 0.0102(8)
N4 0.0573(12) 0.0441(11) 0.0456(11) -0.0065(9) 0.0051(9) 0.0017(9)
C1 0.0586(15) 0.0588(15) 0.0490(14) -0.0223(12) -0.0163(11) 0.0134(12)
C2 0.0469(13) 0.0529(13) 0.0459(13) -0.0205(11) -0.0108(10) 0.0073(11)
C3 0.0469(14) 0.0524(14) 0.0632(16) -0.0112(11) 0.0046(12) 0.0023(12)
C4 0.0602(16) 0.0714(18) 0.0517(15) -0.0221(14) 0.0072(12) 0.0021(13)
C5 0.0664(17) 0.0592(16) 0.0540(15) -0.0284(13) -0.0086(13) 0.0163(13)
C6 0.100(2) 0.0441(15) 0.081(2) -0.0205(15) 0.0093(18) -0.0002(14)
C7 0.097(2) 0.0539(15) 0.0541(16) -0.0310(16) 0.0143(15) -0.0074(13)
C8 0.0490(15) 0.0706(17) 0.0696(18) -0.0206(13) -0.0157(13) 0.0255(14)
C9 0.0464(13) 0.0575(15) 0.0557(15) -0.0194(11) -0.0080(11) 0.0111(12)
C10 0.102(3) 0.080(2) 0.0583(18) -0.0394(19) 0.0021(17) -0.0046(16)
C11 0.137(4) 0.0589(19) 0.103(3) -0.040(2) -0.005(3) -0.0041(19)
C12 0.097(3) 0.068(2) 0.091(3) -0.0398(19) -0.016(2) 0.0270(19)
C13 0.091(2) 0.099(3) 0.067(2) -0.038(2) 0.0150(17) 0.0207(19)
C14 0.0711(19) 0.0645(17) 0.0679(19) -0.0183(15) 0.0148(15) 0.0022(15)
C15 0.090(2) 0.0511(16) 0.0631(18) 0.0163(15) 0.0011(16) 0.0073(14)
C16 0.109(3) 0.0525(17) 0.094(3) 0.0265(18) 0.012(2) 0.0004(18)
C17 0.116(3) 0.076(2) 0.077(2) 0.021(2) 0.017(2) -0.0212(19)
C18 0.089(2) 0.0688(19) 0.0456(15) 0.0000(16) 0.0064(14) -0.0094(14)
C19 0.0511(13) 0.0477(13) 0.0383(12) -0.0078(11) 0.0011(10) -0.0006(10)
C20 0.0448(12) 0.0453(12) 0.0341(11) -0.0127(10) -0.0034(9) 0.0032(9)
C21 0.0726(18) 0.0715(17) 0.0337(12) -0.0166(14) -0.0047(11) 0.0105(12)
C22 0.0768(19) 0.0751(19) 0.0488(15) -0.0174(16) -0.0125(14) 0.0291(14)
C23 0.0617(16) 0.0523(15) 0.0681(18) -0.0073(12) -0.0125(13) 0.0260(13)
C24 0.0543(14) 0.0433(12) 0.0516(14) -0.0025(11) -0.0053(11) 0.0085(11)
C25 0.0613(16) 0.0608(16) 0.0592(16) -0.0185(13) -0.0171(13) 0.0151(13)
C26 0.0515(14) 0.0554(14) 0.0490(14) -0.0119(12) -0.0140(11) 0.0060(11)
C27 0.0579(17) 0.079(2) 0.0567(16) 0.0085(15) -0.0058(13) 0.0013(15)
C28 0.076(2) 0.078(2) 0.075(2) 0.0213(17) -0.0145(17) 0.0127(17)
C29 0.076(2) 0.091(2) 0.0600(18) -0.0070(18) -0.0213(16) 0.0263(17)
C30 0.082(2) 0.107(3) 0.0416(15) 0.0043(19) -0.0098(14) -0.0016(16)
C31 0.078(2) 0.0644(17) 0.0565(17) 0.0078(15) -0.0175(14) -0.0077(14)
C32 0.0529(15) 0.0641(16) 0.0518(14) -0.0152(12) -0.0115(11) 0.0194(12)
C33 0.0466(13) 0.0520(13) 0.0482(13) -0.0087(11) -0.0131(10) 0.0091(11)
C34 0.0662(17) 0.0646(17) 0.0493(15) 0.0104(14) -0.0138(13) -0.0016(13)
C35 0.080(2) 0.0480(14) 0.0686(19) 0.0084(14) -0.0300(16) 0.0058(13)
C36 0.0785(19) 0.0576(15) 0.0508(15) -0.0145(14) -0.0283(14) 0.0152(13)
C37 0.084(2) 0.0629(17) 0.0440(14) -0.0065(15) -0.0188(14) 0.0002(13)
C38 0.0714(18) 0.0448(13) 0.0556(15) -0.0067(12) -0.0208(13) 0.0018(12)
C39 0.0576(15) 0.0462(13) 0.0601(16) -0.0007(11) 0.0044(12) 0.0132(12)
C40 0.0666(18) 0.0544(15) 0.079(2) -0.0060(13) -0.0065(15) 0.0322(15)
C41 0.077(2) 0.077(2) 0.0551(17) -0.0254(16) -0.0065(14) 0.0323(15)
C42 0.0682(17) 0.0772(19) 0.0406(13) -0.0242(15) 0.0014(12) 0.0119(13)
C43 0.0448(12) 0.0559(14) 0.0349(11) -0.0158(11) -0.0037(9) 0.0070(10)
C44 0.0563(14) 0.0548(14) 0.0389(12) -0.0158(12) 0.0057(10) -0.0016(11)
C45 0.095(2) 0.0677(19) 0.0589(18) -0.0222(17) 0.0294(16) -0.0165(15)
C46 0.117(3) 0.071(2) 0.101(3) -0.013(2) 0.045(2) -0.034(2)
C47 0.111(3) 0.0469(16) 0.104(3) 0.0000(18) 0.021(2) -0.0139(18)
C48 0.087(2) 0.0448(14) 0.0677(19) -0.0056(14) 0.0123(16) 0.0025(13)

loop_
_atom_type_symbol
_atom_type_description
_atom_type_scat_dispersion_real
_atom_type_scat_dispersion_imag
_atom_type_scat_source
C C 0.0033 0.0016 'International Tables Vol C Tables 4.2.6.8 and 6.1.1.4'
H H 0.0000 0.0000 'International Tables Vol C Tables 4.2.6.8 and 6.1.1.4'
N N 0.0061 0.0033 'International Tables Vol C Tables 4.2.6.8 and 6.1.1.4'
F F 0.0171 0.0103 'International Tables Vol C Tables 4.2.6.8 and 6.1.1.4'
Cl Cl 0.1484 0.1585 'International Tables Vol C Tables 4.2.6.8 and 6.1.1.4'
Sn Sn -0.6537 1.4246 'International Tables Vol C Tables 4.2.6.8 and 6.1.1.4'

loop_
_geom_angle_atom_site_label_1
_geom_angle_atom_site_label_2
_geom_angle_atom_site_label_3
_geom_angle_site_symmetry_1
_geom_angle_site_symmetry_3
_geom_angle
_geom_angle_publ_flag
C1 Sn1 C8 . . 174.81(10) ?
C1 Sn1 N1 . . 88.70(9) ?
C8 Sn1 N1 . . 87.53(10) ?
C1 Sn1 N2 . . 91.35(8) ?
C8 Sn1 N2 . . 83.98(8) ?
N1 Sn1 N2 . . 69.07(6) ?
C1 Sn1 Cl1 . . 91.60(8) ?
C8 Sn1 Cl1 . . 90.99(9) ?
N1 Sn1 Cl1 . . 163.13(5) ?
N2 Sn1 Cl1 . . 94.06(5) ?
C1 Sn1 Cl2 . . 87.44(6) ?
C8 Sn1 Cl2 . . 96.31(7) ?
N1 Sn1 Cl2 . . 93.10(5) ?
N2 Sn1 Cl2 . . 162.16(5) ?
Cl1 Sn1 Cl2 . . 103.76(3) ?
C25 Sn2 C32 . . 176.71(9) ?
C25 Sn2 N3 . . 84.58(8) ?
C32 Sn2 N3 . . 92.30(8) ?
C25 Sn2 N4 . . 88.26(10) ?
C32 Sn2 N4 . . 89.65(9) ?
N3 Sn2 N4 . . 69.52(7) ?
C25 Sn2 Cl4 . . 90.70(8) ?
C32 Sn2 Cl4 . . 90.53(8) ?
N3 Sn2 Cl4 . . 93.32(5) ?
N4 Sn2 Cl4 . . 162.83(5) ?
C25 Sn2 Cl3 . . 96.00(7) ?
C32 Sn2 Cl3 . . 86.67(7) ?
N3 Sn2 Cl3 . . 163.00(5) ?
N4 Sn2 Cl3 . . 93.49(5) ?
Cl4 Sn2 Cl3 . . 103.65(2) ?
C19 N1 C15 . . 118.8(2) ?
C19 N1 Sn1 . . 118.45(15) ?
C15 N1 Sn1 . . 122.43(18) ?
C24 N2 C20 . . 119.1(2) ?
C24 N2 Sn1 . . 122.63(16) ?
C20 N2 Sn1 . . 118.21(14) ?
C39 N3 C43 . . 118.8(2) ?
C39 N3 Sn2 . . 122.73(16) ?
C43 N3 Sn2 . . 118.01(15) ?
C48 N4 C44 . . 119.2(2) ?
C48 N4 Sn2 . . 122.75(18) ?
C44 N4 Sn2 . . 117.81(16) ?
C2 C1 Sn1 . . 116.18(16) ?
C2 C1 H1A . . 108.2 ?
Sn1 C1 H1A . . 108.2 ?
C2 C1 H1B . . 108.2 ?
Sn1 C1 H1B . . 108.2 ?
H1A C1 H1B . . 107.4 ?
C7 C2 C3 . . 117.1(2) ?
C7 C2 C1 . . 121.4(2) ?
C3 C2 C1 . . 121.5(2) ?
C2 C3 C4 . . 121.8(2) ?
C2 C3 H3 . . 119.1 ?
C4 C3 H3 . . 119.1 ?
C5 C4 C3 . . 118.6(2) ?
C5 C4 H4 . . 120.7 ?
C3 C4 H4 . . 120.7 ?
C6 C5 C4 . . 121.9(2) ?
C6 C5 F1 . . 119.0(3) ?
C4 C5 F1 . . 119.1(3) ?
C5 C6 C7 . . 118.9(3) ?
C5 C6 H6 . . 120.6 ?
C7 C6 H6 . . 120.6 ?
C6 C7 C2 . . 121.8(3) ?
C6 C7 H7 . . 119.1 ?
C2 C7 H7 . . 119.1 ?
C9 C8 Sn1 . . 117.90(17) ?
C9 C8 H8A . . 107.8 ?
Sn1 C8 H8A . . 107.8 ?
C9 C8 H8B . . 107.8 ?
Sn1 C8 H8B . . 107.8 ?
H8A C8 H8B . . 107.2 ?
C10 C9 C14 . . 117.2(2) ?
C10 C9 C8 . . 121.4(3) ?
C14 C9 C8 . . 121.4(3) ?
C9 C10 C11 . . 122.0(3) ?
C9 C10 H10 . . 119.0 ?
C11 C10 H10 . . 119.0 ?
C12 C11 C10 . . 118.4(3) ?
C12 C11 H11 . . 120.8 ?
C10 C11 H11 . . 120.8 ?
C13 C12 C11 . . 122.6(3) ?
C13 C12 F2 . . 118.3(3) ?
C11 C12 F2 . . 119.0(4) ?
C12 C13 C14 . . 118.6(3) ?
C12 C13 H13 . . 120.7 ?
C14 C13 H13 . . 120.7 ?
C9 C14 C13 . . 121.2(3) ?
C9 C14 H14 . . 119.4 ?
C13 C14 H14 . . 119.4 ?
N1 C15 C16 . . 122.5(3) ?
N1 C15 H15 . . 118.7 ?
C16 C15 H15 . . 118.7 ?
C17 C16 C15 . . 118.1(3) ?
C17 C16 H16 . . 120.9 ?
C15 C16 H16 . . 120.9 ?
C16 C17 C18 . . 120.6(3) ?
C16 C17 H17 . . 119.7 ?
C18 C17 H17 . . 119.7 ?
C17 C18 C19 . . 119.1(3) ?
C17 C18 H18 . . 120.5 ?
C19 C18 H18 . . 120.5 ?
N1 C19 C18 . . 120.8(2) ?
N1 C19 C20 . . 116.6(2) ?
C18 C19 C20 . . 122.6(2) ?
N2 C20 C21 . . 120.6(2) ?
N2 C20 C19 . . 117.21(19) ?
C21 C20 C19 . . 122.2(2) ?
C22 C21 C20 . . 119.4(3) ?
C22 C21 H21 . . 120.3 ?
C20 C21 H21 . . 120.3 ?
C23 C22 C21 . . 119.4(2) ?
C23 C22 H22 . . 120.3 ?
C21 C22 H22 . . 120.3 ?
C22 C23 C24 . . 118.8(3) ?
C22 C23 H23 . . 120.6 ?
C24 C23 H23 . . 120.6 ?
N2 C24 C23 . . 122.6(2) ?
N2 C24 H24 . . 118.7 ?
C23 C24 H24 . . 118.7 ?
C26 C25 Sn2 . . 116.76(17) ?
C26 C25 H25A . . 108.1 ?
Sn2 C25 H25A . . 108.1 ?
C26 C25 H25B . . 108.1 ?
Sn2 C25 H25B . . 108.1 ?
H25A C25 H25B . . 107.3 ?
C31 C26 C27 . . 117.6(2) ?
C31 C26 C25 . . 120.9(2) ?
C27 C26 C25 . . 121.5(2) ?
C28 C27 C26 . . 121.5(3) ?
C28 C27 H27 . . 119.3 ?
C26 C27 H27 . . 119.3 ?
C29 C28 C27 . . 118.4(3) ?
C29 C28 H28 . . 120.8 ?
C27 C28 H28 . . 120.8 ?
C28 C29 C30 . . 122.6(3) ?
C28 C29 F3 . . 119.0(3) ?
C30 C29 F3 . . 118.4(3) ?
C29 C30 C31 . . 118.1(3) ?
C29 C30 H30 . . 120.9 ?
C31 C30 H30 . . 120.9 ?
C30 C31 C26 . . 121.8(3) ?
C30 C31 H31 . . 119.1 ?
C26 C31 H31 . . 119.1 ?
C33 C32 Sn2 . . 116.15(17) ?
C33 C32 H32A . . 108.2 ?
Sn2 C32 H32A . . 108.2 ?
C33 C32 H32B . . 108.2 ?
Sn2 C32 H32B . . 108.2 ?
H32A C32 H32B . . 107.4 ?
C38 C33 C34 . . 117.3(2) ?
C38 C33 C32 . . 120.9(2) ?
C34 C33 C32 . . 121.7(2) ?
C33 C34 C35 . . 121.7(3) ?
C33 C34 H34 . . 119.2 ?
C35 C34 H34 . . 119.2 ?
C36 C35 C34 . . 118.3(3) ?
C36 C35 H35 . . 120.9 ?
C34 C35 H35 . . 120.9 ?
C35 C36 C37 . . 122.7(2) ?
C35 C36 F4 . . 118.6(3) ?
C37 C36 F4 . . 118.6(3) ?
C36 C37 C38 . . 118.0(3) ?
C36 C37 H37 . . 121.0 ?
C38 C37 H37 . . 121.0 ?
C33 C38 C37 . . 122.0(2) ?
C33 C38 H38 . . 119.0 ?
C37 C38 H38 . . 119.0 ?
N3 C39 C40 . . 122.5(3) ?
N3 C39 H39 . . 118.8 ?
C40 C39 H39 . . 118.8 ?
C41 C40 C39 . . 118.5(3) ?
C41 C40 H40 . . 120.7 ?
C39 C40 H40 . . 120.7 ?
C40 C41 C42 . . 119.7(2) ?
C40 C41 H41 . . 120.2 ?
C42 C41 H41 . . 120.2 ?
C41 C42 C43 . . 119.5(3) ?
C41 C42 H42 . . 120.2 ?
C43 C42 H42 . . 120.2 ?
N3 C43 C42 . . 120.9(2) ?
N3 C43 C44 . . 116.50(19) ?
C42 C43 C44 . . 122.6(2) ?
N4 C44 C45 . . 120.3(2) ?
N4 C44 C43 . . 117.3(2) ?
C45 C44 C43 . . 122.4(2) ?
C46 C45 C44 . . 119.3(3) ?
C46 C45 H45 . . 120.4 ?
C44 C45 H45 . . 120.4 ?
C47 C46 C45 . . 120.1(3) ?
C47 C46 H46 . . 119.9 ?
C45 C46 H46 . . 119.9 ?
C46 C47 C48 . . 118.5(3) ?
C46 C47 H47 . . 120.7 ?
C48 C47 H47 . . 120.7 ?
N4 C48 C47 . . 122.5(3) ?
N4 C48 H48 . . 118.8 ?
C47 C48 H48 . . 118.8 ?

loop_
_geom_bond_atom_site_label_1
_geom_bond_atom_site_label_2
_geom_bond_site_symmetry_2
_geom_bond_distance
_geom_bond_publ_flag
Sn1 C1 . 2.160(2) ?
Sn1 C8 . 2.166(2) ?
Sn1 N1 . 2.374(2) ?
Sn1 N2 . 2.3775(17) ?
Sn1 Cl1 . 2.5090(7) ?
Sn1 Cl2 . 2.5089(6) ?
Sn2 C25 . 2.167(3) ?
Sn2 C32 . 2.172(3) ?
Sn2 N3 . 2.3661(18) ?
Sn2 N4 . 2.371(2) ?
Sn2 Cl4 . 2.5147(7) ?
Sn2 Cl3 . 2.5205(6) ?
F1 C5 . 1.362(3) ?
F2 C12 . 1.375(3) ?
F3 C29 . 1.374(3) ?
F4 C36 . 1.365(3) ?
N1 C19 . 1.342(3) ?
N1 C15 . 1.347(3) ?
N2 C24 . 1.339(3) ?
N2 C20 . 1.340(3) ?
N3 C39 . 1.338(3) ?
N3 C43 . 1.346(3) ?
N4 C48 . 1.342(3) ?
N4 C44 . 1.342(3) ?
C1 C2 . 1.493(3) ?
C1 H1A . 0.9900 ?
C1 H1B . 0.9900 ?
C2 C7 . 1.380(4) ?
C2 C3 . 1.381(3) ?
C3 C4 . 1.381(3) ?
C3 H3 . 0.9500 ?
C4 C5 . 1.356(4) ?
C4 H4 . 0.9500 ?
C5 C6 . 1.355(4) ?
C6 C7 . 1.376(4) ?
C6 H6 . 0.9500 ?
C7 H7 . 0.9500 ?
C8 C9 . 1.485(3) ?
C8 H8A . 0.9900 ?
C8 H8B . 0.9900 ?
C9 C10 . 1.371(4) ?
C9 C14 . 1.380(4) ?
C10 C11 . 1.378(4) ?
C10 H10 . 0.9500 ?
C11 C12 . 1.347(5) ?
C11 H11 . 0.9500 ?
C12 C13 . 1.340(5) ?
C13 C14 . 1.390(4) ?
C13 H13 . 0.9500 ?
C14 H14 . 0.9500 ?
C15 C16 . 1.368(4) ?
C15 H15 . 0.9500 ?
C16 C17 . 1.361(5) ?
C16 H16 . 0.9500 ?
C17 C18 . 1.362(4) ?
C17 H17 . 0.9500 ?
C18 C19 . 1.385(3) ?
C18 H18 . 0.9500 ?
C19 C20 . 1.477(3) ?
C20 C21 . 1.392(3) ?
C21 C22 . 1.377(4) ?
C21 H21 . 0.9500 ?
C22 C23 . 1.362(4) ?
C22 H22 . 0.9500 ?
C23 C24 . 1.372(3) ?
C23 H23 . 0.9500 ?
C24 H24 . 0.9500 ?
C25 C26 . 1.491(3) ?
C25 H25A . 0.9900 ?
C25 H25B . 0.9900 ?
C26 C31 . 1.375(4) ?
C26 C27 . 1.379(4) ?
C27 C28 . 1.375(4) ?
C27 H27 . 0.9500 ?
C28 C29 . 1.349(4) ?
C28 H28 . 0.9500 ?
C29 C30 . 1.359(4) ?
C30 C31 . 1.371(4) ?
C30 H30 . 0.9500 ?
C31 H31 . 0.9500 ?
C32 C33 . 1.488(3) ?
C32 H32A . 0.9900 ?
C32 H32B . 0.9900 ?
C33 C38 . 1.378(4) ?
C33 C34 . 1.384(4) ?
C34 C35 . 1.388(4) ?
C34 H34 . 0.9500 ?
C35 C36 . 1.351(4) ?
C35 H35 . 0.9500 ?
C36 C37 . 1.363(4) ?
C37 C38 . 1.385(4) ?
C37 H37 . 0.9500 ?
C38 H38 . 0.9500 ?
C39 C40 . 1.381(3) ?
C39 H39 . 0.9500 ?
C40 C41 . 1.360(4) ?
C40 H40 . 0.9500 ?
C41 C42 . 1.376(4) ?
C41 H41 . 0.9500 ?
C42 C43 . 1.380(3) ?
C42 H42 . 0.9500 ?
C43 C44 . 1.478(3) ?
C44 C45 . 1.390(4) ?
C45 C46 . 1.371(5) ?
C45 H45 . 0.9500 ?
C46 C47 . 1.357(5) ?
C46 H46 . 0.9500 ?
C47 C48 . 1.370(4) ?
C47 H47 . 0.9500 ?
C48 H48 . 0.9500 ?

loop_
_geom_torsion_atom_site_label_1
_geom_torsion_atom_site_label_2
_geom_torsion_atom_site_label_3
_geom_torsion_atom_site_label_4
_geom_torsion_site_symmetry_1
_geom_torsion_site_symmetry_2
_geom_torsion_site_symmetry_3
_geom_torsion_site_symmetry_4
_geom_torsion
_geom_torsion_publ_flag
C1 Sn1 N1 C19 . . . . 97.58(19) ?
C8 Sn1 N1 C19 . . . . -78.87(19) ?
N2 Sn1 N1 C19 . . . . 5.63(17) ?
Cl1 Sn1 N1 C19 . . . . 6.4(3) ?
Cl2 Sn1 N1 C19 . . . . -175.06(18) ?
C1 Sn1 N1 C15 . . . . -88.9(2) ?
C8 Sn1 N1 C15 . . . . 94.6(2) ?
N2 Sn1 N1 C15 . . . . 179.1(3) ?
Cl1 Sn1 N1 C15 . . . . 179.9(2) ?
Cl2 Sn1 N1 C15 . . . . -1.6(2) ?
C1 Sn1 N2 C24 . . . . 87.19(19) ?
C8 Sn1 N2 C24 . . . . -95.1(2) ?
N1 Sn1 N2 C24 . . . . 175.3(2) ?
Cl1 Sn1 N2 C24 . . . . -4.51(18) ?
Cl2 Sn1 N2 C24 . . . . 173.05(14) ?
C1 Sn1 N2 C20 . . . . -90.19(17) ?
C8 Sn1 N2 C20 . . . . 87.55(18) ?
N1 Sn1 N2 C20 . . . . -2.10(15) ?
Cl1 Sn1 N2 C20 . . . . 178.11(16) ?
Cl2 Sn1 N2 C20 . . . . -4.3(3) ?
C25 Sn2 N3 C39 . . . . -91.0(2) ?
C32 Sn2 N3 C39 . . . . 90.0(2) ?
N4 Sn2 N3 C39 . . . . 178.8(2) ?
Cl4 Sn2 N3 C39 . . . . -0.6(2) ?
Cl3 Sn2 N3 C39 . . . . 176.18(16) ?
C25 Sn2 N3 C43 . . . . 96.52(18) ?
C32 Sn2 N3 C43 . . . . -82.42(18) ?
N4 Sn2 N3 C43 . . . . 6.35(16) ?
Cl4 Sn2 N3 C43 . . . . -173.09(16) ?
Cl3 Sn2 N3 C43 . . . . 3.7(3) ?
C25 Sn2 N4 C48 . . . . 89.0(2) ?
C32 Sn2 N4 C48 . . . . -93.6(2) ?
N3 Sn2 N4 C48 . . . . 173.9(2) ?
Cl4 Sn2 N4 C48 . . . . 175.75(19) ?
Cl3 Sn2 N4 C48 . . . . -6.9(2) ?
C25 Sn2 N4 C44 . . . . -85.7(2) ?
C32 Sn2 N4 C44 . . . . 91.7(2) ?
N3 Sn2 N4 C44 . . . . -0.86(18) ?
Cl4 Sn2 N4 C44 . . . . 1.0(3) ?
Cl3 Sn2 N4 C44 . . . . 178.37(18) ?
N1 Sn1 C1 C2 . . . . -83.5(2) ?
N2 Sn1 C1 C2 . . . . -14.4(2) ?
Cl1 Sn1 C1 C2 . . . . 79.7(2) ?
Cl2 Sn1 C1 C2 . . . . -176.6(2) ?
Sn1 C1 C2 C7 . . . . -87.5(3) ?
Sn1 C1 C2 C3 . . . . 90.2(3) ?
C7 C2 C3 C4 . . . . 0.4(4) ?
C1 C2 C3 C4 . . . . -177.4(2) ?
C2 C3 C4 C5 . . . . -0.3(4) ?
C3 C4 C5 C6 . . . . 0.0(5) ?
C3 C4 C5 F1 . . . . -179.5(2) ?
C4 C5 C6 C7 . . . . 0.2(5) ?
F1 C5 C6 C7 . . . . 179.7(3) ?
C5 C6 C7 C2 . . . . 0.0(5) ?
C3 C2 C7 C6 . . . . -0.2(4) ?
C1 C2 C7 C6 . . . . 177.6(3) ?
N1 Sn1 C8 C9 . . . . -89.8(2) ?
N2 Sn1 C8 C9 . . . . -159.1(2) ?
Cl1 Sn1 C8 C9 . . . . 107.0(2) ?
Cl2 Sn1 C8 C9 . . . . 3.0(2) ?
Sn1 C8 C9 C10 . . . . 100.1(3) ?
Sn1 C8 C9 C14 . . . . -79.1(3) ?
C14 C9 C10 C11 . . . . 0.5(5) ?
C8 C9 C10 C11 . . . . -178.7(3) ?
C9 C10 C11 C12 . . . . 0.6(6) ?
C10 C11 C12 C13 . . . . -2.0(7) ?
C10 C11 C12 F2 . . . . 179.2(3) ?
C11 C12 C13 C14 . . . . 2.1(6) ?
F2 C12 C13 C14 . . . . -179.1(3) ?
C10 C9 C14 C13 . . . . -0.5(5) ?
C8 C9 C14 C13 . . . . 178.7(3) ?
C12 C13 C14 C9 . . . . -0.8(5) ?
C19 N1 C15 C16 . . . . 1.2(5) ?
Sn1 N1 C15 C16 . . . . -172.2(3) ?
N1 C15 C16 C17 . . . . 0.1(6) ?
C15 C16 C17 C18 . . . . -1.2(7) ?
C16 C17 C18 C19 . . . . 1.0(6) ?
C15 N1 C19 C18 . . . . -1.4(4) ?
Sn1 N1 C19 C18 . . . . 172.3(2) ?
C15 N1 C19 C20 . . . . 177.9(2) ?
Sn1 N1 C19 C20 . . . . -8.3(3) ?
C17 C18 C19 N1 . . . . 0.3(5) ?
C17 C18 C19 C20 . . . . -179.0(3) ?
C24 N2 C20 C21 . . . . -0.2(3) ?
Sn1 N2 C20 C21 . . . . 177.31(18) ?
C24 N2 C20 C19 . . . . -178.7(2) ?
Sn1 N2 C20 C19 . . . . -1.2(3) ?
N1 C19 C20 N2 . . . . 6.3(3) ?
C18 C19 C20 N2 . . . . -174.3(2) ?
N1 C19 C20 C21 . . . . -172.2(2) ?
C18 C19 C20 C21 . . . . 7.2(4) ?
N2 C20 C21 C22 . . . . -0.2(4) ?
C19 C20 C21 C22 . . . . 178.2(2) ?
C20 C21 C22 C23 . . . . 0.6(4) ?
C21 C22 C23 C24 . . . . -0.6(4) ?
C20 N2 C24 C23 . . . . 0.2(4) ?
Sn1 N2 C24 C23 . . . . -177.15(19) ?
C22 C23 C24 N2 . . . . 0.2(4) ?
N3 Sn2 C25 C26 . . . . -169.4(2) ?
N4 Sn2 C25 C26 . . . . -99.8(2) ?
Cl4 Sn2 C25 C26 . . . . 97.3(2) ?
Cl3 Sn2 C25 C26 . . . . -6.5(2) ?
Sn2 C25 C26 C31 . . . . -81.3(3) ?
Sn2 C25 C26 C27 . . . . 96.9(3) ?
C31 C26 C27 C28 . . . . 0.9(5) ?
C25 C26 C27 C28 . . . . -177.4(3) ?
C26 C27 C28 C29 . . . . -0.2(5) ?
C27 C28 C29 C30 . . . . -1.0(6) ?
C27 C28 C29 F3 . . . . 179.7(3) ?
C28 C29 C30 C31 . . . . 1.5(6) ?
F3 C29 C30 C31 . . . . -179.2(3) ?
C29 C30 C31 C26 . . . . -0.9(5) ?
C27 C26 C31 C30 . . . . -0.3(5) ?
C25 C26 C31 C30 . . . . 178.0(3) ?
N3 Sn2 C32 C33 . . . . -7.6(2) ?
N4 Sn2 C32 C33 . . . . -77.1(2) ?
Cl4 Sn2 C32 C33 . . . . 85.7(2) ?
Cl3 Sn2 C32 C33 . . . . -170.6(2) ?
Sn2 C32 C33 C38 . . . . 100.6(3) ?
Sn2 C32 C33 C34 . . . . -76.9(3) ?
C38 C33 C34 C35 . . . . -1.4(4) ?
C32 C33 C34 C35 . . . . 176.2(3) ?
C33 C34 C35 C36 . . . . 0.7(5) ?
C34 C35 C36 C37 . . . . 0.6(5) ?
C34 C35 C36 F4 . . . . -179.5(3) ?
C35 C36 C37 C38 . . . . -1.2(5) ?
F4 C36 C37 C38 . . . . 178.9(3) ?
C34 C33 C38 C37 . . . . 0.8(4) ?
C32 C33 C38 C37 . . . . -176.8(2) ?
C36 C37 C38 C33 . . . . 0.4(4) ?
C43 N3 C39 C40 . . . . 0.9(4) ?
Sn2 N3 C39 C40 . . . . -171.5(2) ?
N3 C39 C40 C41 . . . . 1.1(5) ?
C39 C40 C41 C42 . . . . -2.0(5) ?
C40 C41 C42 C43 . . . . 0.9(4) ?
C39 N3 C43 C42 . . . . -2.0(4) ?
Sn2 N3 C43 C42 . . . . 170.81(18) ?
C39 N3 C43 C44 . . . . 176.5(2) ?
Sn2 N3 C43 C44 . . . . -10.8(3) ?
C41 C42 C43 N3 . . . . 1.1(4) ?
C41 C42 C43 C44 . . . . -177.2(2) ?
C48 N4 C44 C45 . . . . -0.5(4) ?
Sn2 N4 C44 C45 . . . . 174.4(2) ?
C48 N4 C44 C43 . . . . -179.1(2) ?
Sn2 N4 C44 C43 . . . . -4.2(3) ?
N3 C43 C44 N4 . . . . 9.9(3) ?
C42 C43 C44 N4 . . . . -171.7(2) ?
N3 C43 C44 C45 . . . . -168.6(3) ?
C42 C43 C44 C45 . . . . 9.8(4) ?
N4 C44 C45 C46 . . . . -1.2(5) ?
C43 C44 C45 C46 . . . . 177.2(3) ?
C44 C45 C46 C47 . . . . 2.4(6) ?
C45 C46 C47 C48 . . . . -1.8(7) ?
C44 N4 C48 C47 . . . . 1.2(5) ?
Sn2 N4 C48 C47 . . . . -173.4(3) ?
C46 C47 C48 N4 . . . . 0.0(6) ?
